data_7207564
loop_
_publ_author_name
'Maddileti, D.'
'Thakuria, Ranjit'
'Cherukuvada, Suryanarayan'
'Nangia, Ashwini'

_publ_section_title
;
 Blonanserin HCl salt and its monohydrate
;
_journal_issue 7
_journal_name_full CrystEngComm
_journal_page_first 2367
_journal_paper_doi 10.1039/c2ce06367k
_journal_volume 14
_journal_year 2012
_chemical_formula_sum 'C23 H33 Cl F N3 O'
_chemical_formula_weight 421.97
_chemical_name_systematic
;
?
;
_space_group_IT_number 14
_symmetry_cell_setting monoclinic
_symmetry_space_group_name_Hall '-P 2ybc'
_symmetry_space_group_name_H-M 'P 1 21/c 1'
_atom_sites_solution_hydrogens geom
_atom_sites_solution_primary direct
_atom_sites_solution_secondary difmap
_audit_creation_method SHELXL-97
_cell_angle_alpha 90.00
_cell_angle_beta 106.1890(10)
_cell_angle_gamma 90.00
_cell_formula_units_Z 4
_cell_length_a 17.0708(14)
_cell_length_b 11.9644(10)
_cell_length_c 11.0576(9)
_cell_measurement_reflns_used 4437
_cell_measurement_temperature 100(2)
_cell_measurement_theta_max 25.98
_cell_measurement_theta_min 2.56
_cell_volume 2168.9(3)
_computing_cell_refinement 'Bruker SMART'
_computing_data_collection 'Bruker SMART'
_computing_data_reduction 'Bruker SAINT'
_computing_molecular_graphics 'Bruker SHELXTL'
_computing_publication_material 'Bruker SHELXTL'
_computing_structure_refinement 'SHELXL-97 (Sheldrick, 1997)'
_computing_structure_solution 'SHELXS-97 (Sheldrick, 1990)'
_diffrn_ambient_temperature 100(2)
_diffrn_measured_fraction_theta_full 0.989
_diffrn_measured_fraction_theta_max 0.989
_diffrn_measurement_device_type 'CCD area detector'
_diffrn_measurement_method 'phi and omega scans'
_diffrn_radiation_monochromator graphite
_diffrn_radiation_source 'fine-focus sealed tube'
_diffrn_radiation_type MoK\a
_diffrn_radiation_wavelength 0.71073
_diffrn_reflns_av_R_equivalents 0.0296
_diffrn_reflns_av_sigmaI/netI 0.0464
_diffrn_reflns_limit_h_max 21
_diffrn_reflns_limit_h_min -17
_diffrn_reflns_limit_k_max 14
_diffrn_reflns_limit_k_min -11
_diffrn_reflns_limit_l_max 13
_diffrn_reflns_limit_l_min -13
_diffrn_reflns_number 8198
_diffrn_reflns_theta_full 25.98
_diffrn_reflns_theta_max 25.98
_diffrn_reflns_theta_min 1.24
_exptl_absorpt_coefficient_mu 0.204
_exptl_absorpt_correction_T_max 0.9819
_exptl_absorpt_correction_T_min 0.9451
_exptl_absorpt_correction_type multi-scan
_exptl_absorpt_process_details 'Bruker AXS SADABS program'
_exptl_crystal_colour colorless
_exptl_crystal_density_diffrn 1.292
_exptl_crystal_density_method 'not measured'
_exptl_crystal_description needle
_exptl_crystal_F_000 904
_exptl_crystal_size_max 0.28
_exptl_crystal_size_mid 0.14
_exptl_crystal_size_min 0.09
_refine_diff_density_max 0.293
_refine_diff_density_min -0.210
_refine_diff_density_rms 0.052
_refine_ls_extinction_method none
_refine_ls_goodness_of_fit_ref 1.025
_refine_ls_hydrogen_treatment mixed
_refine_ls_matrix_type full
_refine_ls_number_parameters 275
_refine_ls_number_reflns 4199
_refine_ls_number_restraints 0
_refine_ls_restrained_S_all 1.025
_refine_ls_R_factor_all 0.0611
_refine_ls_R_factor_gt 0.0499
_refine_ls_shift/su_max 0.001
_refine_ls_shift/su_mean 0.000
_refine_ls_structure_factor_coef Fsqd
_refine_ls_weighting_details 'calc w=1/[\s^2^(Fo^2^)+(0.0406P)^2^+1.6455P] where P=(Fo^2^+2Fc^2^)/3'
_refine_ls_weighting_scheme calc
_refine_ls_wR_factor_gt 0.1075
_refine_ls_wR_factor_ref 0.1136
_reflns_number_gt 3511
_reflns_number_total 4199
_reflns_threshold_expression >2sigma(I)
_cod_data_source_file c2ce06367k.txt
_cod_data_source_block mono
_cod_depositor_comments
;
The following automatic conversions were performed:

'_symmetry_cell_setting' value 'Monoclinic' changed to 'monoclinic'
according to /home/saulius/struct/CIF-dictionaries/cif_core.dic
dictionary named 'cif_core.dic' version 2.4.1 from 2010-06-29.

Automatic conversion script
Id: cif_fix_values 1715 2011-07-08 13:25:40Z adriana 
;
_cod_original_sg_symbol_H-M 'P2(1)/c '
_cod_database_code 7207564

loop_
_symmetry_equiv_pos_as_xyz
'x, y, z'
'-x, y+1/2, -z+1/2'
'-x, -y, -z'
'x, -y-1/2, z-1/2'

loop_
_atom_site_label
_atom_site_type_symbol
_atom_site_fract_x
_atom_site_fract_y
_atom_site_fract_z
_atom_site_U_iso_or_equiv
_atom_site_adp_type
_atom_site_occupancy
_atom_site_symmetry_multiplicity
_atom_site_calc_flag
_atom_site_refinement_flags
H1A H 0.3909(19) 0.817(3) 0.326(3) 0.066(10) Uiso 1 1 d .
H1B H 0.3949(18) 0.775(3) 0.452(3) 0.057(9) Uiso 1 1 d .
O1 O 0.41057(10) 0.83430(14) 0.40914(17) 0.0311(4) Uani 1 1 d .
C1 C 0.73228(11) 0.77618(16) 0.31331(18) 0.0158(4) Uani 1 1 d .
C2 C 0.77112(11) 0.78995(16) 0.21850(18) 0.0167(4) Uani 1 1 d .
H2 H 0.7595 0.7408 0.1482 0.020 Uiso 1 1 calc R
C3 C 0.82658(11) 0.87576(16) 0.22816(18) 0.0166(4) Uani 1 1 d .
C4 C 0.84668(11) 0.94438(16) 0.33560(18) 0.0171(4) Uani 1 1 d .
C5 C 0.80899(11) 0.91942(16) 0.42904(18) 0.0167(4) Uani 1 1 d .
C6 C 0.90481(12) 1.04140(17) 0.34849(19) 0.0210(5) Uani 1 1 d .
H6A H 0.9454 1.0237 0.3025 0.025 Uiso 1 1 calc R
H6B H 0.9346 1.0508 0.4385 0.025 Uiso 1 1 calc R
C7 C 0.86275(14) 1.15237(18) 0.2982(2) 0.0249(5) Uani 1 1 d .
H7A H 0.9035 1.2132 0.3218 0.030 Uiso 1 1 calc R
H7B H 0.8446 1.1486 0.2051 0.030 Uiso 1 1 calc R
C8 C 0.78966(13) 1.18306(18) 0.3449(2) 0.0264(5) Uani 1 1 d .
H8A H 0.7464 1.1267 0.3129 0.032 Uiso 1 1 calc R
H8B H 0.7683 1.2560 0.3079 0.032 Uiso 1 1 calc R
C9 C 0.80616(14) 1.19079(18) 0.4884(2) 0.0258(5) Uani 1 1 d .
H9A H 0.8653 1.2037 0.5258 0.031 Uiso 1 1 calc R
H9B H 0.7771 1.2571 0.5078 0.031 Uiso 1 1 calc R
C10 C 0.78112(13) 1.08914(18) 0.55310(19) 0.0223(5) Uani 1 1 d .
H10A H 0.7228 1.0736 0.5119 0.027 Uiso 1 1 calc R
H10B H 0.7859 1.1094 0.6417 0.027 Uiso 1 1 calc R
C11 C 0.82906(12) 0.98097(17) 0.55313(18) 0.0179(4) Uani 1 1 d .
H11A H 0.8880 0.9990 0.5782 0.021 Uiso 1 1 calc R
H11B H 0.8189 0.9302 0.6178 0.021 Uiso 1 1 calc R
C12 C 0.86306(12) 0.89046(17) 0.12097(18) 0.0178(4) Uani 1 1 d .
C13 C 0.92064(12) 0.81451(18) 0.1042(2) 0.0223(5) Uani 1 1 d .
H13 H 0.9384 0.7560 0.1636 0.027 Uiso 1 1 calc R
C14 C 0.95271(13) 0.82254(19) 0.0021(2) 0.0254(5) Uani 1 1 d .
H14 H 0.9920 0.7704 -0.0093 0.031 Uiso 1 1 calc R
C15 C 0.92589(12) 0.90790(19) -0.08174(19) 0.0239(5) Uani 1 1 d .
C16 C 0.86857(13) 0.98429(19) -0.0700(2) 0.0253(5) Uani 1 1 d .
H16 H 0.8511 1.0424 -0.1301 0.030 Uiso 1 1 calc R
C17 C 0.83683(13) 0.97434(18) 0.03171(19) 0.0219(5) Uani 1 1 d .
H17 H 0.7964 1.0257 0.0408 0.026 Uiso 1 1 calc R
C18 C 0.63303(12) 0.68098(18) 0.40305(19) 0.0202(4) Uani 1 1 d .
H18A H 0.6415 0.7469 0.4593 0.024 Uiso 1 1 calc R
H18B H 0.6611 0.6164 0.4526 0.024 Uiso 1 1 calc R
C19 C 0.54270(12) 0.65660(17) 0.35364(19) 0.0190(4) Uani 1 1 d .
H19A H 0.5204 0.6389 0.4250 0.023 Uiso 1 1 calc R
H19B H 0.5141 0.7237 0.3106 0.023 Uiso 1 1 calc R
C20 C 0.56507(12) 0.58486(17) 0.15955(18) 0.0202(4) Uani 1 1 d .
H20A H 0.5376 0.6502 0.1108 0.024 Uiso 1 1 calc R
H20B H 0.5573 0.5199 0.1019 0.024 Uiso 1 1 calc R
C21 C 0.65519(12) 0.60889(17) 0.21187(19) 0.0194(4) Uani 1 1 d .
H21A H 0.6833 0.5419 0.2559 0.023 Uiso 1 1 calc R
H21B H 0.6789 0.6269 0.1421 0.023 Uiso 1 1 calc R
C22 C 0.43878(12) 0.53344(18) 0.2128(2) 0.0224(5) Uani 1 1 d .
H22A H 0.4319 0.4763 0.1458 0.027 Uiso 1 1 calc R
H22B H 0.4090 0.6014 0.1744 0.027 Uiso 1 1 calc R
C23 C 0.40203(12) 0.49035(18) 0.3134(2) 0.0239(5) Uani 1 1 d .
H23A H 0.4326 0.4248 0.3541 0.036 Uiso 1 1 calc R
H23B H 0.3450 0.4695 0.2749 0.036 Uiso 1 1 calc R
H23C H 0.4046 0.5489 0.3764 0.036 Uiso 1 1 calc R
F1 F 0.95827(8) 0.91703(12) -0.18065(11) 0.0348(3) Uani 1 1 d .
H3 H 0.5531(14) 0.497(2) 0.305(2) 0.029(6) Uiso 1 1 d .
N1 N 0.75203(9) 0.83857(13) 0.41798(15) 0.0167(4) Uani 1 1 d .
N2 N 0.66742(10) 0.70240(14) 0.29921(15) 0.0185(4) Uani 1 1 d .
N3 N 0.52773(10) 0.56060(14) 0.26369(16) 0.0172(4) Uani 1 1 d .
Cl1 Cl 0.60960(3) 0.34597(4) 0.39044(5) 0.02719(16) Uani 1 1 d .

loop_
_atom_site_aniso_label
_atom_site_aniso_U_11
_atom_site_aniso_U_22
_atom_site_aniso_U_33
_atom_site_aniso_U_23
_atom_site_aniso_U_13
_atom_site_aniso_U_12
O1 0.0396(10) 0.0255(9) 0.0285(10) 0.0018(8) 0.0100(8) 0.0001(7)
C1 0.0154(9) 0.0141(10) 0.0167(10) 0.0013(8) 0.0027(8) 0.0030(8)
C2 0.0200(10) 0.0134(10) 0.0163(10) -0.0009(8) 0.0041(8) 0.0016(8)
C3 0.0152(9) 0.0158(10) 0.0180(10) 0.0034(8) 0.0031(8) 0.0043(7)
C4 0.0157(9) 0.0166(10) 0.0181(10) 0.0017(8) 0.0034(8) 0.0005(8)
C5 0.0154(9) 0.0158(10) 0.0174(10) 0.0027(8) 0.0022(8) 0.0025(8)
C6 0.0205(10) 0.0262(11) 0.0166(10) -0.0012(9) 0.0056(8) -0.0055(9)
C7 0.0340(12) 0.0199(11) 0.0201(11) 0.0002(9) 0.0061(9) -0.0095(9)
C8 0.0312(12) 0.0170(11) 0.0268(12) 0.0010(9) 0.0012(9) -0.0022(9)
C9 0.0285(12) 0.0221(11) 0.0255(12) -0.0033(9) 0.0054(9) 0.0006(9)
C10 0.0232(11) 0.0258(12) 0.0179(11) -0.0055(9) 0.0059(8) -0.0014(9)
C11 0.0188(10) 0.0193(10) 0.0156(10) 0.0002(8) 0.0046(8) -0.0034(8)
C12 0.0186(10) 0.0182(10) 0.0158(10) -0.0037(8) 0.0033(8) -0.0045(8)
C13 0.0231(11) 0.0234(11) 0.0207(11) 0.0027(9) 0.0064(9) 0.0025(9)
C14 0.0204(11) 0.0332(13) 0.0241(12) -0.0018(10) 0.0084(9) 0.0024(9)
C15 0.0204(10) 0.0371(13) 0.0151(10) -0.0043(9) 0.0063(8) -0.0100(9)
C16 0.0290(11) 0.0264(12) 0.0175(11) 0.0051(9) 0.0019(9) -0.0036(9)
C17 0.0237(11) 0.0200(11) 0.0207(11) 0.0008(9) 0.0042(9) 0.0007(9)
C18 0.0228(11) 0.0204(11) 0.0177(10) -0.0027(8) 0.0060(8) -0.0050(8)
C19 0.0232(10) 0.0168(10) 0.0180(10) -0.0029(8) 0.0071(8) -0.0016(8)
C20 0.0265(11) 0.0183(10) 0.0155(10) -0.0018(8) 0.0054(8) -0.0037(8)
C21 0.0242(11) 0.0157(10) 0.0197(11) -0.0027(8) 0.0084(8) -0.0005(8)
C22 0.0201(10) 0.0215(11) 0.0219(11) -0.0012(9) -0.0005(8) -0.0046(8)
C23 0.0227(10) 0.0224(11) 0.0257(11) -0.0030(9) 0.0050(9) -0.0062(9)
F1 0.0317(7) 0.0575(10) 0.0184(7) 0.0004(6) 0.0120(6) -0.0075(6)
N1 0.0164(8) 0.0170(9) 0.0152(8) 0.0002(7) 0.0023(7) -0.0005(7)
N2 0.0211(9) 0.0189(9) 0.0168(9) -0.0037(7) 0.0076(7) -0.0044(7)
N3 0.0193(9) 0.0132(8) 0.0177(9) 0.0002(7) 0.0029(7) -0.0021(7)
Cl1 0.0388(3) 0.0191(3) 0.0226(3) 0.0031(2) 0.0068(2) 0.0067(2)

loop_
_atom_type_symbol
_atom_type_description
_atom_type_scat_dispersion_real
_atom_type_scat_dispersion_imag
_atom_type_scat_source
C C 0.0033 0.0016 'International Tables Vol C Tables 4.2.6.8 and 6.1.1.4'
H H 0.0000 0.0000 'International Tables Vol C Tables 4.2.6.8 and 6.1.1.4'
N N 0.0061 0.0033 'International Tables Vol C Tables 4.2.6.8 and 6.1.1.4'
F F 0.0171 0.0103 'International Tables Vol C Tables 4.2.6.8 and 6.1.1.4'
Cl Cl 0.1484 0.1585 'International Tables Vol C Tables 4.2.6.8 and 6.1.1.4'
O O 0.0106 0.0060 'International Tables Vol C Tables 4.2.6.8 and 6.1.1.4'

loop_
_geom_angle_atom_site_label_1
_geom_angle_atom_site_label_2
_geom_angle_atom_site_label_3
_geom_angle
N1 C1 N2 116.84(18)
N1 C1 C2 121.66(18)
N2 C1 C2 121.35(17)
C3 C2 C1 119.22(18)
C2 C3 C4 120.02(19)
C2 C3 C12 117.03(18)
C4 C3 C12 122.95(18)
C5 C4 C3 116.57(18)
C5 C4 C6 121.51(18)
C3 C4 C6 121.91(18)
N1 C5 C4 123.71(18)
N1 C5 C11 113.97(17)
C4 C5 C11 122.32(17)
C4 C6 C7 113.69(17)
C8 C7 C6 115.46(17)
C7 C8 C9 115.70(18)
C10 C9 C8 116.13(18)
C9 C10 C11 116.92(17)
C5 C11 C10 115.23(16)
C13 C12 C17 118.50(19)
C13 C12 C3 119.71(18)
C17 C12 C3 121.64(18)
C12 C13 C14 121.2(2)
C15 C14 C13 117.9(2)
F1 C15 C14 118.0(2)
F1 C15 C16 118.9(2)
C14 C15 C16 123.1(2)
C15 C16 C17 118.1(2)
C16 C17 C12 121.2(2)
N2 C18 C19 110.16(16)
N3 C19 C18 110.87(16)
N3 C20 C21 110.47(16)
N2 C21 C20 110.03(16)
N3 C22 C23 112.47(16)
C1 N1 C5 118.57(17)
C1 N2 C18 120.58(16)
C1 N2 C21 121.68(17)
C18 N2 C21 112.01(16)
C20 N3 C19 109.50(15)
C20 N3 C22 110.99(15)
C19 N3 C22 112.55(16)

loop_
_geom_bond_atom_site_label_1
_geom_bond_atom_site_label_2
_geom_bond_distance
C1 N1 1.339(2)
C1 N2 1.390(2)
C1 C2 1.398(3)
C2 C3 1.380(3)
C3 C4 1.406(3)
C3 C12 1.495(3)
C4 C5 1.393(3)
C4 C6 1.508(3)
C5 N1 1.353(2)
C5 C11 1.510(3)
C6 C7 1.538(3)
C7 C8 1.522(3)
C8 C9 1.535(3)
C9 C10 1.531(3)
C10 C11 1.531(3)
C12 C13 1.389(3)
C12 C17 1.391(3)
C13 C14 1.389(3)
C14 C15 1.369(3)
C15 F1 1.360(2)
C15 C16 1.371(3)
C16 C17 1.383(3)
C18 N2 1.451(3)
C18 C19 1.514(3)
C19 N3 1.494(2)
C20 N3 1.492(3)
C20 C21 1.512(3)
C21 N2 1.455(3)
C22 N3 1.500(2)
C22 C23 1.512(3)
